data_4332101
loop_
_publ_author_name
'Zhong, Chang'
'Zhao, Min'
'Goslinski, Tomasz'
'Stern, Charlotte'
'Barrett, Anthony G. M.'
'Hoffman, Brian M.'

_publ_section_title
;
 Porphyrazines Peripherally Functionalized with Hybrid Ligands as
 Molecular Scaffolds for Bimetallic Metal-Ion Coordination
;
_journal_issue 10
_journal_name_full 'Inorganic Chemistry'
_journal_page_first 3983
_journal_page_last 3989
_journal_paper_doi 10.1021/ic052169p
_journal_volume 45
_journal_year 2006
_chemical_formula_sum 'C51.75 H59.75 Cl2.25 Cu N11 O3 V'
_chemical_formula_weight 1078.10
_chemical_name_systematic
; 
 ? 
;
_space_group_IT_number 2
_symmetry_cell_setting triclinic
_symmetry_space_group_name_Hall '-P 1'
_symmetry_space_group_name_H-M 'P -1'
_atom_sites_solution_hydrogens geom
_atom_sites_solution_primary direct
_atom_sites_solution_secondary difmap
_audit_creation_method SHELXL-97
_cell_angle_alpha 75.9010(10)
_cell_angle_beta 75.2880(10)
_cell_angle_gamma 79.0280(10)
_cell_formula_units_Z 2
_cell_length_a 10.2066(8)
_cell_length_b 14.4351(11)
_cell_length_c 19.0479(14)
_cell_measurement_temperature 153(2)
_cell_volume 2607.8(3)
_computing_cell_refinement 'Bruker SMART'
_computing_data_collection 'Bruker SMART'
_computing_data_reduction 'Bruker SAINT'
_computing_molecular_graphics 'Bruker SHELXTL'
_computing_publication_material 'Bruker SHELXTL'
_computing_structure_refinement 'SHELXL-97 (Sheldrick, 1997)'
_computing_structure_solution 'SHELXS-97 (Sheldrick, 1990)'
_diffrn_ambient_temperature 153(2)
_diffrn_measured_fraction_theta_full 0.895
_diffrn_measured_fraction_theta_max 0.895
_diffrn_measurement_device_type 'CCD area detector'
_diffrn_measurement_method 'omega scans'
_diffrn_radiation_monochromator graphite
_diffrn_radiation_source 'fine-focus sealed tube'
_diffrn_radiation_type MoK\a
_diffrn_radiation_wavelength 0.71073
_diffrn_reflns_av_R_equivalents 0.0551
_diffrn_reflns_av_sigmaI/netI 0.0580
_diffrn_reflns_limit_h_max 13
_diffrn_reflns_limit_h_min -13
_diffrn_reflns_limit_k_max 18
_diffrn_reflns_limit_k_min -18
_diffrn_reflns_limit_l_max 25
_diffrn_reflns_limit_l_min -25
_diffrn_reflns_number 24489
_diffrn_reflns_theta_full 28.87
_diffrn_reflns_theta_max 28.87
_diffrn_reflns_theta_min 1.47
_exptl_absorpt_coefficient_mu 0.755
_exptl_absorpt_correction_T_max 0.9281
_exptl_absorpt_correction_T_min 0.6546
_exptl_absorpt_correction_type integration
_exptl_absorpt_process_details Bruker
_exptl_crystal_colour dark
_exptl_crystal_density_diffrn 1.373
_exptl_crystal_density_method 'not measured'
_exptl_crystal_description plate
_exptl_crystal_F_000 1123
_exptl_crystal_size_max 0.538
_exptl_crystal_size_mid 0.412
_exptl_crystal_size_min 0.096
_refine_diff_density_max 1.309
_refine_diff_density_min -0.446
_refine_diff_density_rms 0.092
_refine_ls_extinction_method none
_refine_ls_goodness_of_fit_ref 1.072
_refine_ls_hydrogen_treatment mixed
_refine_ls_matrix_type full
_refine_ls_number_parameters 618
_refine_ls_number_reflns 12253
_refine_ls_number_restraints 0
_refine_ls_restrained_S_all 1.072
_refine_ls_R_factor_all 0.0700
_refine_ls_R_factor_gt 0.0536
_refine_ls_shift/su_max 0.001
_refine_ls_shift/su_mean 0.000
_refine_ls_structure_factor_coef Fsqd
_refine_ls_weighting_details 'calc w=1/[\s^2^(Fo^2^)+(0.0993P)^2^+0.0000P] where P=(Fo^2^+2Fc^2^)/3'
_refine_ls_weighting_scheme calc
_refine_ls_wR_factor_gt 0.1535
_refine_ls_wR_factor_ref 0.1658
_reflns_number_gt 9023
_reflns_number_total 12253
_reflns_threshold_expression >2sigma(I)
_cod_data_source_file ic052169psup2.cif
_cod_data_source_block s55o
_cod_depositor_comments
;
The following automatic conversions were performed:

'_symmetry_cell_setting' value 'Triclinic' changed to 'triclinic'
according to /home/saulius/struct/CIF-dictionaries/cif_core.dic
dictionary named 'cif_core.dic' version 2.4.2 from 2011-04-26.

Automatic conversion script
Id: cif_fix_values 1891 2012-01-12 08:04:46Z andrius 
;
_cod_original_sg_symbol_H-M P-1
_cod_database_code 4332101

loop_
_symmetry_equiv_pos_as_xyz
'x, y, z'
'-x, -y, -z'

loop_
_atom_site_label
_atom_site_type_symbol
_atom_site_fract_x
_atom_site_fract_y
_atom_site_fract_z
_atom_site_U_iso_or_equiv
_atom_site_adp_type
_atom_site_occupancy
_atom_site_symmetry_multiplicity
_atom_site_calc_flag
_atom_site_refinement_flags
_atom_site_disorder_assembly
_atom_site_disorder_group
Cu1 Cu 0.24793(3) 0.06755(2) 0.630634(16) 0.02904(10) Uani 1 1 d . . .
V1 V 0.00990(4) 0.15102(3) 0.31406(2) 0.02697(11) Uani 1 1 d . . .
O1 O 0.12298(17) 0.21638(13) 0.26265(9) 0.0329(4) Uani 1 1 d . . .
O2 O 0.22949(17) 0.12774(13) 0.70978(10) 0.0341(4) Uani 1 1 d . . .
O3 O 0.4107(2) -0.11259(19) 0.49050(13) 0.0666(8) Uani 1 1 d . . .
N1 N 0.0490(2) 0.11326(15) 0.41680(11) 0.0285(4) Uani 1 1 d . . .
N2 N 0.0827(2) 0.01393(15) 0.30566(11) 0.0292(4) Uani 1 1 d . . .
N3 N -0.1107(2) 0.14204(16) 0.24755(11) 0.0311(4) Uani 1 1 d . . .
N4 N -0.1478(2) 0.24076(15) 0.35846(11) 0.0289(4) Uani 1 1 d . . .
N5 N 0.1120(2) 0.16245(15) 0.58494(11) 0.0285(4) Uani 1 1 d . . .
N6 N 0.2626(2) 0.00171(15) 0.55184(11) 0.0307(4) Uani 1 1 d . . .
N7 N 0.4006(2) -0.03588(15) 0.65436(12) 0.0315(4) Uani 1 1 d . . .
N8 N 0.1965(2) -0.03881(15) 0.40870(11) 0.0292(4) Uani 1 1 d . . .
N9 N 0.0164(2) 0.00668(16) 0.19417(12) 0.0341(5) Uani 1 1 d . . .
N10 N -0.2797(2) 0.28243(16) 0.26296(12) 0.0320(5) Uani 1 1 d . . .
N11 N -0.07520(19) 0.25219(15) 0.46728(11) 0.0284(4) Uani 1 1 d . . .
C1 C 0.0171(2) 0.17278(18) 0.46743(13) 0.0283(5) Uani 1 1 d . . .
C2 C 0.0983(2) 0.13459(17) 0.52231(13) 0.0279(5) Uani 1 1 d . . .
C3 C 0.1780(2) 0.05067(18) 0.50566(13) 0.0288(5) Uani 1 1 d . . .
C4 C 0.1444(2) 0.03684(18) 0.43935(13) 0.0286(5) Uani 1 1 d . . .
C6 C 0.1670(2) -0.04889(18) 0.34721(13) 0.0296(5) Uani 1 1 d . . .
C7 C 0.2262(2) -0.13222(18) 0.31442(14) 0.0305(5) Uani 1 1 d . . .
C8 C 0.1810(2) -0.11707(18) 0.25068(14) 0.0308(5) Uani 1 1 d . . .
C9 C 0.0888(2) -0.02666(18) 0.24634(14) 0.0309(5) Uani 1 1 d . . .
C10 C -0.0771(2) 0.08461(19) 0.19616(14) 0.0329(5) Uani 1 1 d . . .
C11 C -0.1618(3) 0.1192(2) 0.14195(15) 0.0377(6) Uani 1 1 d . A .
C12 C -0.2475(3) 0.1983(2) 0.16156(15) 0.0353(6) Uani 1 1 d . . .
C13 C -0.2147(2) 0.21167(19) 0.22815(14) 0.0320(5) Uani 1 1 d . . .
C14 C -0.2476(2) 0.29466(18) 0.32311(14) 0.0308(5) Uani 1 1 d . . .
C15 C -0.3185(2) 0.37282(18) 0.36094(14) 0.0319(5) Uani 1 1 d . . .
C16 C -0.2594(2) 0.36501(18) 0.41876(13) 0.0297(5) Uani 1 1 d . . .
C17 C -0.1528(2) 0.28157(18) 0.41720(13) 0.0300(5) Uani 1 1 d . . .
C18 C 0.3128(2) -0.21596(18) 0.35165(14) 0.0329(5) Uani 1 1 d . . .
H18A H 0.3118 -0.2733 0.3321 0.040 Uiso 1 1 calc R . .
H18B H 0.2712 -0.2297 0.4054 0.040 Uiso 1 1 calc R . .
C19 C 0.4615(2) -0.2013(2) 0.34151(15) 0.0361(6) Uani 1 1 d . . .
H19A H 0.4640 -0.1385 0.3531 0.043 Uiso 1 1 calc R . .
H19B H 0.5094 -0.1999 0.2892 0.043 Uiso 1 1 calc R . .
C20 C 0.5351(3) -0.2821(2) 0.39209(16) 0.0399(6) Uani 1 1 d . . .
H20A H 0.4878 -0.2835 0.4439 0.060 Uiso 1 1 calc R . .
H20B H 0.6296 -0.2706 0.3851 0.060 Uiso 1 1 calc R . .
H20C H 0.5352 -0.3441 0.3796 0.060 Uiso 1 1 calc R . .
C21 C 0.2163(3) -0.1779(2) 0.19346(14) 0.0377(6) Uani 1 1 d . . .
H21A H 0.1353 -0.1744 0.1728 0.045 Uiso 1 1 calc R . .
H21B H 0.2417 -0.2460 0.2169 0.045 Uiso 1 1 calc R . .
C22 C 0.3355(5) -0.1440(3) 0.1305(2) 0.0898(16) Uani 1 1 d . . .
H22A H 0.3069 -0.0774 0.1053 0.108 Uiso 1 1 calc R . .
H22B H 0.4132 -0.1424 0.1523 0.108 Uiso 1 1 calc R . .
C23 C 0.3829(5) -0.2058(3) 0.0743(2) 0.0802(13) Uani 1 1 d . . .
H23A H 0.4191 -0.2706 0.0978 0.120 Uiso 1 1 calc R . .
H23B H 0.4549 -0.1777 0.0345 0.120 Uiso 1 1 calc R . .
H23C H 0.3060 -0.2097 0.0536 0.120 Uiso 1 1 calc R . .
C24 C -0.1496(4) 0.0720(3) 0.07818(19) 0.0573(9) Uani 1 1 d . . .
C25A C -0.2694(11) 0.0017(6) 0.1064(4) 0.0912(19) Uani 0.685(7) 1 d P A 2
C26A C -0.2446(9) -0.0614(5) 0.0464(3) 0.0912(19) Uani 0.685(7) 1 d P A 2
C25B C -0.197(2) -0.0134(12) 0.0804(8) 0.0912(19) Uani 0.315(7) 1 d P A 3
C26B C -0.328(2) -0.0050(11) 0.0917(8) 0.0912(19) Uani 0.315(7) 1 d P A 3
C27 C -0.3540(3) 0.2632(2) 0.12437(16) 0.0427(7) Uani 1 1 d . B .
H27A H -0.4265 0.2908 0.1621 0.051 Uiso 1 1 calc R . .
H27B H -0.3964 0.2247 0.1020 0.051 Uiso 1 1 calc R . .
C28 C -0.2960(4) 0.3446(3) 0.0646(3) 0.0854(14) Uani 1 1 d . . .
C29A C -0.2392(8) 0.4148(5) 0.0795(4) 0.0732(16) Uani 0.586(6) 1 d P B 4
C29B C -0.4053(11) 0.4209(7) 0.0458(5) 0.0732(16) Uani 0.414(6) 1 d P B 5
C30 C -0.4267(2) 0.4472(2) 0.33232(15) 0.0370(6) Uani 1 1 d . . .
H30A H -0.4812 0.4800 0.3725 0.044 Uiso 1 1 calc R . .
H30B H -0.4890 0.4153 0.3167 0.044 Uiso 1 1 calc R . .
C31 C -0.3643(3) 0.5217(2) 0.26685(16) 0.0409(6) Uani 1 1 d . . .
H31A H -0.3116 0.5590 0.2844 0.049 Uiso 1 1 calc R . .
H31B H -0.2995 0.4877 0.2300 0.049 Uiso 1 1 calc R . .
C32 C -0.4697(3) 0.5915(3) 0.22899(19) 0.0571(9) Uani 1 1 d . . .
H32A H -0.5194 0.5556 0.2093 0.086 Uiso 1 1 calc R . .
H32B H -0.4232 0.6382 0.1883 0.086 Uiso 1 1 calc R . .
H32C H -0.5342 0.6257 0.2650 0.086 Uiso 1 1 calc R . .
C33 C -0.2880(2) 0.42882(18) 0.47427(14) 0.0323(5) Uani 1 1 d . . .
H33A H -0.2846 0.3878 0.5238 0.039 Uiso 1 1 calc R . .
H33B H -0.3819 0.4639 0.4767 0.039 Uiso 1 1 calc R . .
C34 C -0.1886(3) 0.5015(2) 0.45636(16) 0.0425(6) Uani 1 1 d . . .
H34A H -0.1928 0.5436 0.4072 0.051 Uiso 1 1 calc R . .
H34B H -0.0944 0.4669 0.4535 0.051 Uiso 1 1 calc R . .
C35 C -0.2201(3) 0.5635(2) 0.51415(18) 0.0495(7) Uani 1 1 d . . .
H35A H -0.3127 0.5987 0.5165 0.074 Uiso 1 1 calc R . .
H35B H -0.1540 0.6094 0.5005 0.074 Uiso 1 1 calc R . .
H35C H -0.2140 0.5222 0.5627 0.074 Uiso 1 1 calc R . .
C36 C 0.0444(2) 0.23836(18) 0.61011(13) 0.0293(5) Uani 1 1 d . . .
H36 H -0.0203 0.2786 0.5839 0.035 Uiso 1 1 calc R . .
C37 C 0.0615(2) 0.26468(18) 0.67415(13) 0.0299(5) Uani 1 1 d . . .
C38 C -0.0174(2) 0.35112(18) 0.69261(13) 0.0312(5) Uani 1 1 d . . .
H38 H -0.0767 0.3874 0.6615 0.037 Uiso 1 1 calc R . .
C39 C -0.0122(2) 0.38504(19) 0.75336(14) 0.0318(5) Uani 1 1 d . . .
C40 C 0.0768(3) 0.3291(2) 0.79791(15) 0.0371(6) Uani 1 1 d . . .
H40 H 0.0830 0.3502 0.8403 0.045 Uiso 1 1 calc R . .
C41 C 0.1557(3) 0.2445(2) 0.78206(15) 0.0376(6) Uani 1 1 d . . .
H41 H 0.2145 0.2094 0.8139 0.045 Uiso 1 1 calc R . .
C42 C 0.1516(2) 0.20860(19) 0.72030(14) 0.0321(5) Uani 1 1 d . . .
C43 C 0.4666(3) -0.0503(2) 0.70896(15) 0.0365(6) Uani 1 1 d . . .
H43 H 0.4378 -0.0099 0.7442 0.044 Uiso 1 1 calc R . .
C44 C 0.5755(3) -0.1224(2) 0.71581(16) 0.0406(6) Uani 1 1 d . . .
H44 H 0.6208 -0.1310 0.7553 0.049 Uiso 1 1 calc R . .
C45 C 0.6183(3) -0.1816(2) 0.66533(16) 0.0402(6) Uani 1 1 d . . .
H45 H 0.6930 -0.2316 0.6696 0.048 Uiso 1 1 calc R . .
C46 C 0.5505(3) -0.16713(19) 0.60791(15) 0.0361(6) Uani 1 1 d . . .
H46 H 0.5774 -0.2070 0.5723 0.043 Uiso 1 1 calc R . .
C47 C 0.4419(2) -0.09230(19) 0.60416(14) 0.0333(5) Uani 1 1 d . . .
C48 C 0.3687(3) -0.0705(2) 0.54164(15) 0.0374(6) Uani 1 1 d . . .
C49 C -0.1006(3) 0.47736(19) 0.77582(15) 0.0353(6) Uani 1 1 d . . .
C50 C -0.2011(3) 0.4475(2) 0.84969(16) 0.0488(7) Uani 1 1 d . . .
H50A H -0.2596 0.5049 0.8642 0.073 Uiso 1 1 calc R . .
H50B H -0.1499 0.4150 0.8881 0.073 Uiso 1 1 calc R . .
H50C H -0.2579 0.4034 0.8439 0.073 Uiso 1 1 calc R . .
C51 C -0.0089(3) 0.5442(2) 0.78457(19) 0.0491(7) Uani 1 1 d . . .
H51A H 0.0537 0.5639 0.7370 0.074 Uiso 1 1 calc R . .
H51B H 0.0440 0.5102 0.8218 0.074 Uiso 1 1 calc R . .
H51C H -0.0656 0.6014 0.8005 0.074 Uiso 1 1 calc R . .
C52 C -0.1814(3) 0.5333(2) 0.71780(17) 0.0493(7) Uani 1 1 d . . .
H52A H -0.1181 0.5507 0.6700 0.074 Uiso 1 1 calc R . .
H52B H -0.2336 0.5921 0.7334 0.074 Uiso 1 1 calc R . .
H52C H -0.2445 0.4931 0.7127 0.074 Uiso 1 1 calc R . .

loop_
_atom_site_aniso_label
_atom_site_aniso_U_11
_atom_site_aniso_U_22
_atom_site_aniso_U_33
_atom_site_aniso_U_23
_atom_site_aniso_U_13
_atom_site_aniso_U_12
Cu1 0.02638(16) 0.02697(17) 0.03069(17) -0.00507(12) -0.00766(12) 0.00460(12)
V1 0.0235(2) 0.0262(2) 0.0273(2) -0.00417(16) -0.00478(15) 0.00357(15)
O1 0.0279(8) 0.0311(9) 0.0341(9) -0.0024(7) -0.0052(7) 0.0017(7)
O2 0.0316(9) 0.0320(10) 0.0360(9) -0.0065(7) -0.0102(7) 0.0052(7)
O3 0.0681(15) 0.0740(17) 0.0638(15) -0.0429(13) -0.0386(12) 0.0455(13)
N1 0.0261(9) 0.0270(10) 0.0280(10) -0.0045(8) -0.0056(8) 0.0049(8)
N2 0.0268(10) 0.0279(11) 0.0288(10) -0.0056(8) -0.0042(8) 0.0030(8)
N3 0.0268(10) 0.0310(11) 0.0313(11) -0.0051(9) -0.0044(8) 0.0019(8)
N4 0.0256(9) 0.0282(11) 0.0290(10) -0.0042(8) -0.0058(8) 0.0032(8)
N5 0.0270(10) 0.0258(10) 0.0291(10) -0.0041(8) -0.0048(8) 0.0010(8)
N6 0.0274(10) 0.0282(11) 0.0336(11) -0.0048(8) -0.0092(8) 0.0048(8)
N7 0.0269(10) 0.0284(11) 0.0351(11) -0.0020(9) -0.0066(8) -0.0003(8)
N8 0.0280(10) 0.0262(10) 0.0296(10) -0.0059(8) -0.0044(8) 0.0036(8)
N9 0.0316(11) 0.0354(12) 0.0330(11) -0.0083(9) -0.0060(9) 0.0010(9)
N10 0.0250(10) 0.0330(12) 0.0340(11) -0.0041(9) -0.0073(8) 0.0033(8)
N11 0.0254(9) 0.0263(10) 0.0278(10) -0.0026(8) -0.0035(8) 0.0034(8)
C1 0.0246(11) 0.0266(12) 0.0286(12) -0.0033(9) -0.0025(9) 0.0015(9)
C2 0.0245(11) 0.0267(12) 0.0284(12) -0.0042(9) -0.0036(9) 0.0015(9)
C3 0.0248(11) 0.0286(12) 0.0286(12) -0.0044(9) -0.0040(9) 0.0024(9)
C4 0.0247(11) 0.0282(12) 0.0277(12) -0.0015(9) -0.0047(9) 0.0026(9)
C6 0.0250(11) 0.0276(12) 0.0312(12) -0.0029(10) -0.0038(9) 0.0012(9)
C7 0.0255(11) 0.0290(13) 0.0326(12) -0.0061(10) -0.0011(9) -0.0006(10)
C8 0.0274(11) 0.0285(13) 0.0333(13) -0.0079(10) -0.0008(9) -0.0024(10)
C9 0.0272(11) 0.0306(13) 0.0313(12) -0.0061(10) -0.0015(9) -0.0022(10)
C10 0.0292(12) 0.0341(14) 0.0328(13) -0.0051(10) -0.0058(10) -0.0018(10)
C11 0.0355(13) 0.0392(15) 0.0388(14) -0.0096(12) -0.0119(11) 0.0011(11)
C12 0.0317(12) 0.0372(14) 0.0364(13) -0.0050(11) -0.0116(10) -0.0010(11)
C13 0.0279(12) 0.0328(13) 0.0324(12) -0.0011(10) -0.0080(10) -0.0024(10)
C14 0.0239(11) 0.0291(13) 0.0333(13) -0.0025(10) -0.0037(9) 0.0028(9)
C15 0.0252(11) 0.0283(13) 0.0343(13) -0.0032(10) -0.0021(9) 0.0052(10)
C16 0.0235(11) 0.0278(12) 0.0305(12) -0.0027(9) -0.0003(9) 0.0025(9)
C17 0.0265(11) 0.0288(13) 0.0294(12) -0.0026(10) -0.0028(9) 0.0007(10)
C18 0.0306(12) 0.0281(13) 0.0346(13) -0.0070(10) -0.0014(10) 0.0021(10)
C19 0.0276(12) 0.0337(14) 0.0386(14) -0.0018(11) -0.0024(10) 0.0027(10)
C20 0.0326(13) 0.0365(15) 0.0459(15) -0.0034(12) -0.0105(11) 0.0030(11)
C21 0.0393(14) 0.0374(15) 0.0333(13) -0.0119(11) -0.0047(11) 0.0044(11)
C22 0.141(4) 0.050(2) 0.051(2) -0.0203(18) 0.040(2) -0.016(2)
C23 0.095(3) 0.082(3) 0.052(2) -0.022(2) -0.001(2) 0.004(2)
C24 0.068(2) 0.055(2) 0.061(2) -0.0277(17) -0.0384(17) 0.0173(17)
C25A 0.181(6) 0.065(2) 0.050(3) -0.0156(18) -0.045(3) -0.039(3)
C26A 0.181(6) 0.065(2) 0.050(3) -0.0156(18) -0.045(3) -0.039(3)
C25B 0.181(6) 0.065(2) 0.050(3) -0.0156(18) -0.045(3) -0.039(3)
C26B 0.181(6) 0.065(2) 0.050(3) -0.0156(18) -0.045(3) -0.039(3)
C27 0.0412(15) 0.0449(17) 0.0422(15) -0.0080(13) -0.0182(12) 0.0048(12)
C28 0.066(2) 0.064(3) 0.105(3) 0.032(2) -0.030(2) -0.007(2)
C29A 0.100(4) 0.060(3) 0.058(3) 0.007(3) -0.031(3) -0.011(3)
C29B 0.100(4) 0.060(3) 0.058(3) 0.007(3) -0.031(3) -0.011(3)
C30 0.0255(12) 0.0391(15) 0.0399(14) -0.0071(11) -0.0068(10) 0.0094(11)
C31 0.0346(13) 0.0399(16) 0.0426(15) -0.0035(12) -0.0133(11) 0.0083(11)
C32 0.0570(19) 0.053(2) 0.0534(19) -0.0039(15) -0.0249(16) 0.0213(16)
C33 0.0274(12) 0.0284(13) 0.0333(13) -0.0050(10) -0.0018(10) 0.0073(10)
C34 0.0380(14) 0.0418(16) 0.0416(15) -0.0087(12) 0.0017(12) -0.0049(12)
C35 0.0570(18) 0.0447(18) 0.0468(17) -0.0113(14) -0.0075(14) -0.0097(15)
C36 0.0240(11) 0.0283(12) 0.0299(12) -0.0032(9) -0.0041(9) 0.0040(9)
C37 0.0272(11) 0.0273(12) 0.0314(12) -0.0048(10) -0.0039(9) 0.0007(9)
C38 0.0265(11) 0.0293(13) 0.0323(12) -0.0023(10) -0.0037(10) 0.0005(10)
C39 0.0290(12) 0.0299(13) 0.0316(12) -0.0074(10) -0.0007(10) 0.0012(10)
C40 0.0387(14) 0.0367(15) 0.0339(13) -0.0091(11) -0.0066(11) 0.0004(11)
C41 0.0416(14) 0.0348(14) 0.0368(14) -0.0078(11) -0.0144(11) 0.0025(11)
C42 0.0279(12) 0.0325(13) 0.0326(13) -0.0058(10) -0.0053(10) 0.0007(10)
C43 0.0331(13) 0.0375(15) 0.0367(14) -0.0042(11) -0.0087(11) -0.0026(11)
C44 0.0306(13) 0.0424(16) 0.0453(16) -0.0003(12) -0.0138(11) -0.0003(11)
C45 0.0279(12) 0.0358(15) 0.0498(16) -0.0010(12) -0.0100(11) 0.0046(11)
C46 0.0293(12) 0.0316(14) 0.0425(14) -0.0071(11) -0.0071(11) 0.0057(10)
C47 0.0272(12) 0.0320(14) 0.0369(13) -0.0039(10) -0.0078(10) 0.0026(10)
C48 0.0326(13) 0.0355(15) 0.0423(15) -0.0106(12) -0.0126(11) 0.0095(11)
C49 0.0343(13) 0.0311(14) 0.0376(14) -0.0113(11) -0.0056(11) 0.0047(11)
C50 0.0438(16) 0.0548(19) 0.0416(16) -0.0152(14) 0.0013(13) 0.0008(14)
C51 0.0462(16) 0.0335(15) 0.066(2) -0.0191(14) -0.0056(14) 0.0005(13)
C52 0.0512(17) 0.0424(17) 0.0487(17) -0.0145(14) -0.0122(14) 0.0160(14)

loop_
_atom_type_symbol
_atom_type_description
_atom_type_scat_dispersion_real
_atom_type_scat_dispersion_imag
_atom_type_scat_source
C C 0.0033 0.0016 'International Tables Vol C Tables 4.2.6.8 and 6.1.1.4'
H H 0.0000 0.0000 'International Tables Vol C Tables 4.2.6.8 and 6.1.1.4'
N N 0.0061 0.0033 'International Tables Vol C Tables 4.2.6.8 and 6.1.1.4'
O O 0.0106 0.0060 'International Tables Vol C Tables 4.2.6.8 and 6.1.1.4'
V V 0.3005 0.5294 'International Tables Vol C Tables 4.2.6.8 and 6.1.1.4'
Cu Cu 0.3201 1.2651 'International Tables Vol C Tables 4.2.6.8 and 6.1.1.4'
Cl Cl 0.1484 0.1585 'International Tables Vol C Tables 4.2.6.8 and 6.1.1.4'

loop_
_geom_angle_atom_site_label_1
_geom_angle_atom_site_label_2
_geom_angle_atom_site_label_3
_geom_angle
O2 Cu1 N6 177.68(8)
O2 Cu1 N5 94.84(8)
N6 Cu1 N5 85.71(8)
O2 Cu1 N7 97.31(8)
N6 Cu1 N7 82.33(8)
N5 Cu1 N7 167.08(9)
O1 V1 N2 107.17(9)
O1 V1 N4 106.88(9)
N2 V1 N4 145.93(9)
O1 V1 N3 105.74(9)
N2 V1 N3 84.10(9)
N4 V1 N3 85.67(8)
O1 V1 N1 107.31(9)
N2 V1 N1 86.24(8)
N4 V1 N1 84.87(8)
N3 V1 N1 146.95(9)
C42 O2 Cu1 126.32(16)
C1 N1 C4 107.90(19)
C1 N1 V1 125.09(16)
C4 N1 V1 124.60(16)
C6 N2 C9 105.8(2)
C6 N2 V1 126.06(17)
C9 N2 V1 126.18(16)
C10 N3 C13 106.5(2)
C10 N3 V1 125.18(16)
C13 N3 V1 125.11(18)
C17 N4 C14 106.3(2)
C17 N4 V1 125.61(16)
C14 N4 V1 125.25(16)
C36 N5 C2 125.8(2)
C36 N5 Cu1 125.25(17)
C2 N5 Cu1 108.94(15)
C48 N6 C3 129.8(2)
C48 N6 Cu1 117.83(17)
C3 N6 Cu1 110.85(16)
C43 N7 C47 119.2(2)
C43 N7 Cu1 128.65(19)
C47 N7 Cu1 112.05(16)
C4 N8 C6 122.7(2)
C9 N9 C10 121.7(2)
C14 N10 C13 122.1(2)
C17 N11 C1 122.1(2)
N11 C1 N1 126.5(2)
N11 C1 C2 124.7(2)
N1 C1 C2 108.8(2)
C3 C2 N5 116.8(2)
C3 C2 C1 108.1(2)
N5 C2 C1 135.1(2)
N6 C3 C2 117.7(2)
N6 C3 C4 136.0(2)
C2 C3 C4 106.3(2)
N8 C4 N1 127.4(2)
N8 C4 C3 123.7(2)
N1 C4 C3 108.9(2)
N8 C6 N2 127.6(2)
N8 C6 C7 121.7(2)
N2 C6 C7 110.8(2)
C8 C7 C6 106.4(2)
C8 C7 C18 131.6(2)
C6 C7 C18 122.0(2)
C7 C8 C9 106.9(2)
C7 C8 C21 128.8(2)
C9 C8 C21 124.3(2)
N9 C9 N2 126.5(2)
N9 C9 C8 123.3(2)
N2 C9 C8 110.1(2)
N9 C10 N3 127.4(2)
N9 C10 C11 122.5(2)
N3 C10 C11 110.1(2)
C12 C11 C10 106.9(2)
C12 C11 C24 130.0(3)
C10 C11 C24 123.1(2)
C11 C12 C13 106.4(2)
C11 C12 C27 129.6(3)
C13 C12 C27 124.0(2)
N10 C13 N3 127.3(2)
N10 C13 C12 122.7(2)
N3 C13 C12 110.1(2)
N10 C14 N4 127.8(2)
N10 C14 C15 122.0(2)
N4 C14 C15 110.2(2)
C16 C15 C14 106.6(2)
C16 C15 C30 130.9(2)
C14 C15 C30 122.3(2)
C15 C16 C17 106.9(2)
C15 C16 C33 129.3(2)
C17 C16 C33 123.8(2)
N11 C17 N4 127.2(2)
N11 C17 C16 122.8(2)
N4 C17 C16 110.0(2)
C7 C18 C19 114.8(2)
C7 C18 H18A 108.6
C19 C18 H18A 108.6
C7 C18 H18B 108.6
C19 C18 H18B 108.6
H18A C18 H18B 107.6
C18 C19 C20 111.0(2)
C18 C19 H19A 109.4
C20 C19 H19A 109.4
C18 C19 H19B 109.4
C20 C19 H19B 109.4
H19A C19 H19B 108.0
C19 C20 H20A 109.5
C19 C20 H20B 109.5
H20A C20 H20B 109.5
C19 C20 H20C 109.5
H20A C20 H20C 109.5
H20B C20 H20C 109.5
C8 C21 C22 111.1(3)
C8 C21 H21A 109.4
C22 C21 H21A 109.4
C8 C21 H21B 109.4
C22 C21 H21B 109.4
H21A C21 H21B 108.0
C23 C22 C21 114.0(4)
C23 C22 H22A 108.7
C21 C22 H22A 108.7
C23 C22 H22B 108.7
C21 C22 H22B 108.7
H22A C22 H22B 107.6
C22 C23 H23A 109.5
C22 C23 H23B 109.5
H23A C23 H23B 109.5
C22 C23 H23C 109.5
H23A C23 H23C 109.5
H23B C23 H23C 109.5
C25B C24 C11 127.4(7)
C25B C24 C25A 29.3(9)
C11 C24 C25A 104.8(4)
C26A C25A C24 106.2(6)
C26B C25B C24 113.1(16)
C12 C27 C28 112.6(3)
C12 C27 H27A 109.1
C28 C27 H27A 109.1
C12 C27 H27B 109.1
C28 C27 H27B 109.1
H27A C27 H27B 107.8
C29A C28 C29B 86.3(6)
C29A C28 C27 122.8(5)
C29B C28 C27 110.6(5)
C15 C30 C31 111.3(2)
C15 C30 H30A 109.4
C31 C30 H30A 109.4
C15 C30 H30B 109.4
C31 C30 H30B 109.4
H30A C30 H30B 108.0
C32 C31 C30 113.6(2)
C32 C31 H31A 108.8
C30 C31 H31A 108.8
C32 C31 H31B 108.8
C30 C31 H31B 108.8
H31A C31 H31B 107.7
C31 C32 H32A 109.5
C31 C32 H32B 109.5
H32A C32 H32B 109.5
C31 C32 H32C 109.5
H32A C32 H32C 109.5
H32B C32 H32C 109.5
C16 C33 C34 113.8(2)
C16 C33 H33A 108.8
C34 C33 H33A 108.8
C16 C33 H33B 108.8
C34 C33 H33B 108.8
H33A C33 H33B 107.7
C33 C34 C35 112.0(2)
C33 C34 H34A 109.2
C35 C34 H34A 109.2
C33 C34 H34B 109.2
C35 C34 H34B 109.2
H34A C34 H34B 107.9
C34 C35 H35A 109.5
C34 C35 H35B 109.5
H35A C35 H35B 109.5
C34 C35 H35C 109.5
H35A C35 H35C 109.5
H35B C35 H35C 109.5
N5 C36 C37 124.2(2)
N5 C36 H36 117.9
C37 C36 H36 117.9
C38 C37 C36 117.0(2)
C38 C37 C42 119.4(2)
C36 C37 C42 123.6(2)
C39 C38 C37 123.3(2)
C39 C38 H38 118.3
C37 C38 H38 118.3
C38 C39 C40 116.5(2)
C38 C39 C49 124.1(2)
C40 C39 C49 119.4(2)
C41 C40 C39 122.2(2)
C41 C40 H40 118.9
C39 C40 H40 118.9
C40 C41 C42 122.1(2)
C40 C41 H41 119.0
C42 C41 H41 119.0
O2 C42 C41 117.9(2)
O2 C42 C37 125.6(2)
C41 C42 C37 116.5(2)
N7 C43 C44 121.9(3)
N7 C43 H43 119.1
C44 C43 H43 119.1
C45 C44 C43 119.8(3)
C45 C44 H44 120.1
C43 C44 H44 120.1
C44 C45 C46 119.0(2)
C44 C45 H45 120.5
C46 C45 H45 120.5
C45 C46 C47 118.1(3)
C45 C46 H46 121.0
C47 C46 H46 121.0
N7 C47 C46 122.1(2)
N7 C47 C48 117.4(2)
C46 C47 C48 120.5(2)
O3 C48 N6 129.9(3)
O3 C48 C47 120.2(2)
N6 C48 C47 109.8(2)
C52 C49 C51 107.7(2)
C52 C49 C50 108.9(2)
C51 C49 C50 110.0(2)
C52 C49 C39 112.1(2)
C51 C49 C39 109.8(2)
C50 C49 C39 108.2(2)
C49 C50 H50A 109.5
C49 C50 H50B 109.5
H50A C50 H50B 109.5
C49 C50 H50C 109.5
H50A C50 H50C 109.5
H50B C50 H50C 109.5
C49 C51 H51A 109.5
C49 C51 H51B 109.5
H51A C51 H51B 109.5
C49 C51 H51C 109.5
H51A C51 H51C 109.5
H51B C51 H51C 109.5
C49 C52 H52A 109.5
C49 C52 H52B 109.5
H52A C52 H52B 109.5
C49 C52 H52C 109.5
H52A C52 H52C 109.5
H52B C52 H52C 109.5

loop_
_geom_bond_atom_site_label_1
_geom_bond_atom_site_label_2
_geom_bond_distance
Cu1 O2 1.8695(18)
Cu1 N6 1.925(2)
Cu1 N5 1.966(2)
Cu1 N7 2.001(2)
V1 O1 1.6035(18)
V1 N2 2.007(2)
V1 N4 2.008(2)
V1 N3 2.018(2)
V1 N1 2.020(2)
O2 C42 1.309(3)
O3 C48 1.216(3)
N1 C1 1.383(3)
N1 C4 1.386(3)
N2 C6 1.374(3)
N2 C9 1.377(3)
N3 C10 1.371(3)
N3 C13 1.373(3)
N4 C17 1.372(3)
N4 C14 1.374(3)
N5 C36 1.306(3)
N5 C2 1.395(3)
N6 C48 1.364(3)
N6 C3 1.367(3)
N7 C43 1.333(3)
N7 C47 1.341(3)
N8 C4 1.322(3)
N8 C6 1.328(3)
N9 C9 1.330(3)
N9 C10 1.331(3)
N10 C14 1.327(3)
N10 C13 1.331(3)
N11 C17 1.333(3)
N11 C1 1.338(3)
C1 C2 1.438(3)
C2 C3 1.382(3)
C3 C4 1.457(3)
C6 C7 1.449(3)
C7 C8 1.361(4)
C7 C18 1.497(3)
C8 C9 1.455(3)
C8 C21 1.495(3)
C10 C11 1.449(4)
C11 C12 1.368(4)
C11 C24 1.500(4)
C12 C13 1.455(4)
C12 C27 1.496(4)
C14 C15 1.462(3)
C15 C16 1.357(4)
C15 C30 1.496(3)
C16 C17 1.462(3)
C16 C33 1.506(3)
C18 C19 1.529(3)
C18 H18A 0.9900
C18 H18B 0.9900
C19 C20 1.530(4)
C19 H19A 0.9900
C19 H19B 0.9900
C20 H20A 0.9800
C20 H20B 0.9800
C20 H20C 0.9800
C21 C22 1.535(4)
C21 H21A 0.9900
C21 H21B 0.9900
C22 C23 1.487(5)
C22 H22A 0.9900
C22 H22B 0.9900
C23 H23A 0.9800
C23 H23B 0.9800
C23 H23C 0.9800
C24 C25B 1.394(16)
C24 C25A 1.638(9)
C25A C26A 1.572(9)
C25B C26B 1.29(3)
C27 C28 1.515(5)
C27 H27A 0.9900
C27 H27B 0.9900
C28 C29A 1.375(8)
C28 C29B 1.459(11)
C30 C31 1.524(4)
C30 H30A 0.9900
C30 H30B 0.9900
C31 C32 1.523(4)
C31 H31A 0.9900
C31 H31B 0.9900
C32 H32A 0.9800
C32 H32B 0.9800
C32 H32C 0.9800
C33 C34 1.518(4)
C33 H33A 0.9900
C33 H33B 0.9900
C34 C35 1.518(4)
C34 H34A 0.9900
C34 H34B 0.9900
C35 H35A 0.9800
C35 H35B 0.9800
C35 H35C 0.9800
C36 C37 1.422(3)
C36 H36 0.9500
C37 C38 1.420(3)
C37 C42 1.434(3)
C38 C39 1.378(4)
C38 H38 0.9500
C39 C40 1.405(4)
C39 C49 1.548(3)
C40 C41 1.384(4)
C40 H40 0.9500
C41 C42 1.408(4)
C41 H41 0.9500
C43 C44 1.379(4)
C43 H43 0.9500
C44 C45 1.375(4)
C44 H44 0.9500
C45 C46 1.392(4)
C45 H45 0.9500
C46 C47 1.396(3)
C46 H46 0.9500
C47 C48 1.502(4)
C49 C52 1.526(4)
C49 C51 1.528(4)
C49 C50 1.536(4)
C50 H50A 0.9800
C50 H50B 0.9800
C50 H50C 0.9800
C51 H51A 0.9800
C51 H51B 0.9800
C51 H51C 0.9800
C52 H52A 0.9800
C52 H52B 0.9800
C52 H52C 0.9800

loop_
_geom_torsion_atom_site_label_1
_geom_torsion_atom_site_label_2
_geom_torsion_atom_site_label_3
_geom_torsion_atom_site_label_4
_geom_torsion
N6 Cu1 O2 C42 -106.3(19)
N5 Cu1 O2 C42 -2.7(2)
N7 Cu1 O2 C42 172.8(2)
O1 V1 N1 C1 77.3(2)
N2 V1 N1 C1 -175.86(19)
N4 V1 N1 C1 -28.78(19)
N3 V1 N1 C1 -102.7(2)
O1 V1 N1 C4 -82.9(2)
N2 V1 N1 C4 23.9(2)
N4 V1 N1 C4 171.0(2)
N3 V1 N1 C4 97.1(2)
O1 V1 N2 C6 86.1(2)
N4 V1 N2 C6 -96.0(2)
N3 V1 N2 C6 -169.2(2)
N1 V1 N2 C6 -20.88(19)
O1 V1 N2 C9 -75.5(2)
N4 V1 N2 C9 102.4(2)
N3 V1 N2 C9 29.17(19)
N1 V1 N2 C9 177.5(2)
O1 V1 N3 C10 76.8(2)
N2 V1 N3 C10 -29.5(2)
N4 V1 N3 C10 -176.9(2)
N1 V1 N3 C10 -103.2(2)
O1 V1 N3 C13 -80.4(2)
N2 V1 N3 C13 173.4(2)
N4 V1 N3 C13 26.0(2)
N1 V1 N3 C13 99.7(2)
O1 V1 N4 C17 -78.2(2)
N2 V1 N4 C17 103.9(2)
N3 V1 N4 C17 176.7(2)
N1 V1 N4 C17 28.4(2)
O1 V1 N4 C14 80.3(2)
N2 V1 N4 C14 -97.7(2)
N3 V1 N4 C14 -24.9(2)
N1 V1 N4 C14 -173.2(2)
O2 Cu1 N5 C36 1.0(2)
N6 Cu1 N5 C36 178.7(2)
N7 Cu1 N5 C36 -159.1(3)
O2 Cu1 N5 C2 -178.10(15)
N6 Cu1 N5 C2 -0.36(16)
N7 Cu1 N5 C2 21.8(5)
O2 Cu1 N6 C48 -88.4(19)
N5 Cu1 N6 C48 167.9(2)
N7 Cu1 N6 C48 -7.3(2)
O2 Cu1 N6 C3 104.4(19)
N5 Cu1 N6 C3 0.60(17)
N7 Cu1 N6 C3 -174.51(18)
O2 Cu1 N7 C43 -2.2(2)
N6 Cu1 N7 C43 -179.9(2)
N5 Cu1 N7 C43 157.8(3)
O2 Cu1 N7 C47 -178.17(17)
N6 Cu1 N7 C47 4.14(17)
N5 Cu1 N7 C47 -18.2(5)
C17 N11 C1 N1 2.4(4)
C17 N11 C1 C2 -176.4(2)
C4 N1 C1 N11 -176.9(2)
V1 N1 C1 N11 20.1(3)
C4 N1 C1 C2 2.0(3)
V1 N1 C1 C2 -160.97(16)
C36 N5 C2 C3 -179.0(2)
Cu1 N5 C2 C3 0.1(3)
C36 N5 C2 C1 0.7(4)
Cu1 N5 C2 C1 179.7(2)
N11 C1 C2 C3 178.0(2)
N1 C1 C2 C3 -1.0(3)
N11 C1 C2 N5 -1.7(4)
N1 C1 C2 N5 179.3(2)
C48 N6 C3 C2 -166.0(3)
Cu1 N6 C3 C2 -0.7(3)
C48 N6 C3 C4 15.4(5)
Cu1 N6 C3 C4 -179.3(2)
N5 C2 C3 N6 0.5(3)
C1 C2 C3 N6 -179.3(2)
N5 C2 C3 C4 179.4(2)
C1 C2 C3 C4 -0.3(3)
C6 N8 C4 N1 3.5(4)
C6 N8 C4 C3 -178.3(2)
C1 N1 C4 N8 176.2(2)
V1 N1 C4 N8 -20.7(4)
C1 N1 C4 C3 -2.2(3)
V1 N1 C4 C3 160.86(16)
N6 C3 C4 N8 1.7(5)
C2 C3 C4 N8 -176.9(2)
N6 C3 C4 N1 -179.8(3)
C2 C3 C4 N1 1.6(3)
C4 N8 C6 N2 0.7(4)
C4 N8 C6 C7 179.6(2)
C9 N2 C6 N8 178.0(2)
V1 N2 C6 N8 13.3(4)
C9 N2 C6 C7 -1.0(3)
V1 N2 C6 C7 -165.69(16)
N8 C6 C7 C8 -176.6(2)
N2 C6 C7 C8 2.5(3)
N8 C6 C7 C18 6.1(4)
N2 C6 C7 C18 -174.8(2)
C6 C7 C8 C9 -2.7(3)
C18 C7 C8 C9 174.2(2)
C6 C7 C8 C21 176.7(2)
C18 C7 C8 C21 -6.4(5)
C10 N9 C9 N2 -2.6(4)
C10 N9 C9 C8 173.1(2)
C6 N2 C9 N9 175.5(2)
V1 N2 C9 N9 -19.8(3)
C6 N2 C9 C8 -0.7(3)
V1 N2 C9 C8 163.94(16)
C7 C8 C9 N9 -174.1(2)
C21 C8 C9 N9 6.4(4)
C7 C8 C9 N2 2.2(3)
C21 C8 C9 N2 -177.2(2)
C9 N9 C10 N3 1.8(4)
C9 N9 C10 C11 -176.8(2)
C13 N3 C10 N9 -178.4(3)
V1 N3 C10 N9 21.0(4)
C13 N3 C10 C11 0.4(3)
V1 N3 C10 C11 -160.21(18)
N9 C10 C11 C12 178.7(2)
N3 C10 C11 C12 -0.2(3)
N9 C10 C11 C24 -1.4(4)
N3 C10 C11 C24 179.8(3)
C10 C11 C12 C13 -0.1(3)
C24 C11 C12 C13 180.0(3)
C10 C11 C12 C27 178.7(3)
C24 C11 C12 C27 -1.2(5)
C14 N10 C13 N3 1.0(4)
C14 N10 C13 C12 -179.1(2)
C10 N3 C13 N10 179.4(2)
V1 N3 C13 N10 -19.9(4)
C10 N3 C13 C12 -0.5(3)
V1 N3 C13 C12 160.17(17)
C11 C12 C13 N10 -179.6(2)
C27 C12 C13 N10 1.6(4)
C11 C12 C13 N3 0.3(3)
C27 C12 C13 N3 -178.5(2)
C13 N10 C14 N4 0.3(4)
C13 N10 C14 C15 179.6(2)
C17 N4 C14 N10 179.5(2)
V1 N4 C14 N10 17.6(4)
C17 N4 C14 C15 0.1(3)
V1 N4 C14 C15 -161.80(17)
N10 C14 C15 C16 -179.1(2)
N4 C14 C15 C16 0.3(3)
N10 C14 C15 C30 -3.3(4)
N4 C14 C15 C30 176.1(2)
C14 C15 C16 C17 -0.5(3)
C30 C15 C16 C17 -175.9(2)
C14 C15 C16 C33 177.2(2)
C30 C15 C16 C33 1.9(5)
C1 N11 C17 N4 -3.1(4)
C1 N11 C17 C16 176.5(2)
C14 N4 C17 N11 179.2(2)
V1 N4 C17 N11 -19.0(4)
C14 N4 C17 C16 -0.4(3)
V1 N4 C17 C16 161.39(16)
C15 C16 C17 N11 -179.0(2)
C33 C16 C17 N11 3.1(4)
C15 C16 C17 N4 0.6(3)
C33 C16 C17 N4 -177.3(2)
C8 C7 C18 C19 102.9(3)
C6 C7 C18 C19 -80.6(3)
C7 C18 C19 C20 170.0(2)
C7 C8 C21 C22 -93.6(4)
C9 C8 C21 C22 85.7(4)
C8 C21 C22 C23 175.8(4)
C12 C11 C24 C25B -104.0(12)
C10 C11 C24 C25B 76.0(12)
C12 C11 C24 C25A -83.0(5)
C10 C11 C24 C25A 97.1(4)
C25B C24 C25A C26A -26.7(15)
C11 C24 C25A C26A -171.0(5)
C11 C24 C25B C26B 71.6(16)
C25A C24 C25B C26B 26.4(12)
C11 C12 C27 C28 -87.0(4)
C13 C12 C27 C28 91.6(4)
C12 C27 C28 C29A -63.6(6)
C12 C27 C28 C29B -162.9(5)
C16 C15 C30 C31 97.9(3)
C14 C15 C30 C31 -76.9(3)
C15 C30 C31 C32 172.4(3)
C15 C16 C33 C34 -98.4(3)
C17 C16 C33 C34 79.0(3)
C16 C33 C34 C35 -179.3(2)
C2 N5 C36 C37 -179.8(2)
Cu1 N5 C36 C37 1.3(3)
N5 C36 C37 C38 178.2(2)
N5 C36 C37 C42 -2.4(4)
C36 C37 C38 C39 179.5(2)
C42 C37 C38 C39 0.1(4)
C37 C38 C39 C40 -0.1(4)
C37 C38 C39 C49 -178.0(2)
C38 C39 C40 C41 0.1(4)
C49 C39 C40 C41 178.2(3)
C39 C40 C41 C42 -0.2(4)
Cu1 O2 C42 C41 -177.56(18)
Cu1 O2 C42 C37 2.4(4)
C40 C41 C42 O2 -179.8(2)
C40 C41 C42 C37 0.2(4)
C38 C37 C42 O2 179.8(2)
C36 C37 C42 O2 0.5(4)
C38 C37 C42 C41 -0.2(4)
C36 C37 C42 C41 -179.5(2)
C47 N7 C43 C44 -0.7(4)
Cu1 N7 C43 C44 -176.4(2)
N7 C43 C44 C45 -0.1(4)
C43 C44 C45 C46 0.2(4)
C44 C45 C46 C47 0.3(4)
C43 N7 C47 C46 1.2(4)
Cu1 N7 C47 C46 177.6(2)
C43 N7 C47 C48 -177.3(2)
Cu1 N7 C47 C48 -0.9(3)
C45 C46 C47 N7 -1.0(4)
C45 C46 C47 C48 177.4(2)
C3 N6 C48 O3 -3.8(5)
Cu1 N6 C48 O3 -168.3(3)
C3 N6 C48 C47 172.7(2)
Cu1 N6 C48 C47 8.3(3)
N7 C47 C48 O3 172.3(3)
C46 C47 C48 O3 -6.2(4)
N7 C47 C48 N6 -4.6(4)
C46 C47 C48 N6 176.9(2)
C38 C39 C49 C52 -7.0(4)
C40 C39 C49 C52 175.1(3)
C38 C39 C49 C51 -126.7(3)
C40 C39 C49 C51 55.4(3)
C38 C39 C49 C50 113.2(3)
C40 C39 C49 C50 -64.7(3)
